data_7203474
loop_
_publ_author_name
'Billing, David G.'
'Lemmerer, Andreas'

_publ_section_title
;
 Synthesis and crystal structures of inorganic?organic hybrids
 incorporating an aromatic amine with a chiral functional group
;
_journal_issue 9
_journal_name_full CrystEngComm
_journal_page_first 686
_journal_paper_doi 10.1039/b606987h
_journal_volume 8
_journal_year 2006
_chemical_formula_moiety '3(C8 H12 N), Br5 Pb, H2 O'
_chemical_formula_sum 'C24 H38 Br5 N3 O Pb'
_chemical_formula_weight 991.31
_chemical_name_common tris((racemic)-beta-phenethylammonium)pentachloroplumbate(ii)
_chemical_name_systematic
;
tris((racemic)-\b-phenethylammonium)pentachloroplumbate(II)
;
_space_group_IT_number 15
_symmetry_cell_setting monoclinic
_symmetry_space_group_name_Hall '-C 2yc'
_symmetry_space_group_name_H-M 'C 1 2/c 1'
_atom_sites_solution_hydrogens geom
_atom_sites_solution_primary direct
_atom_sites_solution_secondary difmap
_audit_conform_dict_location ftp://ftp.iucr.org/pub/cif_core.dic
_audit_conform_dict_name cif_core.dic
_audit_conform_dict_version 2.3
_audit_creation_date 2006-06-21T12:29:39-00:00
_audit_creation_method 'WinGX routine CIF_UPDATE'
_cell_angle_alpha 90
_cell_angle_beta 92.234(3)
_cell_angle_gamma 90
_cell_formula_units_Z 8
_cell_length_a 29.171(4)
_cell_length_b 8.1095(12)
_cell_length_c 27.656(4)
_cell_measurement_reflns_used 980
_cell_measurement_temperature 173(2)
_cell_measurement_theta_max 28.294
_cell_measurement_theta_min 3.272
_cell_volume 6537.4(16)
_computing_cell_refinement 'Bruker SAINT+ (Bruker, 1999)'
_computing_data_collection 'Bruker SMART-NT (Bruker, 1998)'
_computing_data_reduction 'Bruker SAINT+ (Bruker, 1999)'
_computing_molecular_graphics
;
Ortep-3 for Windows (Farrugia, 1997) and DIAMOND (Brandenburg, 1999)
;
_computing_publication_material
;
WinGX publication routines (Farrugia, 1999) and PLATON (Spek, 2002)
;
_computing_structure_refinement 'SHELXL-97 (Sheldrick, 1997)'
_computing_structure_solution 'SHELXS-97 (Sheldrick, 1997a)'
_diffrn_ambient_temperature 173(2)
_diffrn_measured_fraction_theta_full 0.996
_diffrn_measured_fraction_theta_max 0.996
_diffrn_measurement_device_type 'CCD area detector'
_diffrn_measurement_method 'phi and omega scans'
_diffrn_radiation_monochromator graphite
_diffrn_radiation_type MoK\a
_diffrn_radiation_wavelength 0.71073
_diffrn_reflns_av_R_equivalents 0.0721
_diffrn_reflns_av_unetI/netI 0.0703
_diffrn_reflns_limit_h_max 38
_diffrn_reflns_limit_h_min -30
_diffrn_reflns_limit_k_max 10
_diffrn_reflns_limit_k_min -10
_diffrn_reflns_limit_l_max 36
_diffrn_reflns_limit_l_min -34
_diffrn_reflns_number 21393
_diffrn_reflns_theta_full 28
_diffrn_reflns_theta_max 28
_diffrn_reflns_theta_min 1.4
_exptl_absorpt_coefficient_mu 11.294
_exptl_absorpt_correction_T_max 0.7065
_exptl_absorpt_correction_T_min 0.147
_exptl_absorpt_correction_type integration
_exptl_absorpt_process_details 'Bruker XPREP (Bruker, 1999)'
_exptl_crystal_colour colourless
_exptl_crystal_density_diffrn 2.014
_exptl_crystal_density_method 'not measured'
_exptl_crystal_description plate
_exptl_crystal_F_000 3744
_exptl_crystal_size_max 0.34
_exptl_crystal_size_mid 0.15
_exptl_crystal_size_min 0.05
_refine_diff_density_max 0.914
_refine_diff_density_min -1.816
_refine_diff_density_rms 0.189
_refine_ls_extinction_method none
_refine_ls_goodness_of_fit_ref 1.021
_refine_ls_hydrogen_treatment constr
_refine_ls_matrix_type full
_refine_ls_number_parameters 271
_refine_ls_number_reflns 7843
_refine_ls_number_restraints 0
_refine_ls_restrained_S_all 1.021
_refine_ls_R_factor_all 0.0682
_refine_ls_R_factor_gt 0.0387
_refine_ls_shift/su_max 0.001
_refine_ls_shift/su_mean 0
_refine_ls_structure_factor_coef Fsqd
_refine_ls_weighting_details 'calc w=1/[\s^2^(Fo^2^)+(0.0337P)^2^+0.0000P] where P=(Fo^2^+2Fc^2^)/3'
_refine_ls_weighting_scheme calc
_refine_ls_wR_factor_gt 0.0799
_refine_ls_wR_factor_ref 0.0877
_reflns_number_gt 5659
_reflns_number_total 7843
_reflns_threshold_expression >2sigma(I)
_cod_data_source_file b606987h.txt
_cod_data_source_block 3apb13la
_cod_depositor_comments
;
The following automatic conversions were performed:
'_symmetry_cell_setting' value 'Monoclinic' changed to 'monoclinic'
according to '/home/saulius/struct/CIF-dictionaries/cif_core.dic'
dictionary named 'cif_core.dic' version 2.4.1 from 2010-06-29.

Automatic conversion script
Id: cif_fix_enum 1527 2010-12-29 10:47:43Z saulius 
;
_cod_original_cell_volume 6537.5(17)
_cod_original_sg_symbol_H-M C2/c
_cod_database_code 7203474

loop_
_symmetry_equiv_pos_as_xyz
'x, y, z'
'-x, y, -z+1/2'
'x+1/2, y+1/2, z'
'-x+1/2, y+1/2, -z+1/2'
'-x, -y, -z'
'x, -y, z-1/2'
'-x+1/2, -y+1/2, -z'
'x+1/2, -y+1/2, z-1/2'

loop_
_atom_site_label
_atom_site_type_symbol
_atom_site_fract_x
_atom_site_fract_y
_atom_site_fract_z
_atom_site_U_iso_or_equiv
_atom_site_adp_type
_atom_site_occupancy
_atom_site_symmetry_multiplicity
_atom_site_calc_flag
_atom_site_refinement_flags
_atom_site_disorder_assembly
_atom_site_disorder_group
C1 C 0.38199(13) 0.8064(4) 0.00752(14) 0.0222(13) Uani 1 1 d G . .
C2 C 0.41456(14) 0.8205(4) 0.04533(12) 0.0259(14) Uani 1 1 d G . .
H2 H 0.418 0.7348 0.0686 0.031 Uiso 1 1 calc R . .
C3 C 0.44217(13) 0.9600(5) 0.04907(14) 0.0364(18) Uani 1 1 d G . .
H3 H 0.4644 0.9696 0.0749 0.044 Uiso 1 1 calc R . .
C4 C 0.43720(14) 1.0853(4) 0.01499(17) 0.0413(19) Uani 1 1 d G . .
H4 H 0.4561 1.1807 0.0176 0.05 Uiso 1 1 calc R . .
C5 C 0.40463(15) 1.0712(4) -0.02282(14) 0.0376(17) Uani 1 1 d G . .
H5 H 0.4012 1.1569 -0.0461 0.045 Uiso 1 1 calc R . .
C6 C 0.37702(13) 0.9318(5) -0.02656(12) 0.0257(14) Uani 1 1 d G . .
H6 H 0.3548 0.9221 -0.0524 0.031 Uiso 1 1 calc R . .
C7 C 0.3513(2) 0.6585(8) 0.0016(2) 0.0255(14) Uani 1 1 d . . .
H7 H 0.3397 0.6568 -0.0329 0.031 Uiso 1 1 calc R . .
C8 C 0.3723(3) 0.4921(8) 0.0122(3) 0.0371(17) Uani 1 1 d . . .
H8A H 0.3487 0.4065 0.0077 0.056 Uiso 1 1 calc R . .
H8B H 0.3845 0.4896 0.0457 0.056 Uiso 1 1 calc R . .
H8C H 0.3971 0.4717 -0.0098 0.056 Uiso 1 1 calc R . .
C9 C 0.08627(12) 0.9604(5) 0.13817(13) 0.0292(16) Uani 1 1 d G . .
C10 C 0.06208(15) 1.1061(4) 0.13006(15) 0.0384(18) Uani 1 1 d G . .
H10 H 0.0697 1.2017 0.1486 0.046 Uiso 1 1 calc R . .
C11 C 0.02677(15) 1.1121(5) 0.09487(16) 0.045(2) Uani 1 1 d G . .
H11 H 0.0102 1.2116 0.0893 0.053 Uiso 1 1 calc R . .
C12 C 0.01566(13) 0.9723(6) 0.06778(14) 0.0395(19) Uani 1 1 d G . .
H12 H -0.0085 0.9763 0.0437 0.047 Uiso 1 1 calc R . .
C13 C 0.03985(15) 0.8266(5) 0.07589(14) 0.0348(17) Uani 1 1 d G . .
H13 H 0.0323 0.731 0.0574 0.042 Uiso 1 1 calc R . .
C14 C 0.07516(13) 0.8206(4) 0.11108(15) 0.0308(16) Uani 1 1 d G . .
H14 H 0.0917 0.7211 0.1166 0.037 Uiso 1 1 calc R . .
C15 C 0.1234(2) 0.9433(9) 0.1785(2) 0.0331(16) Uani 1 1 d . . .
H15 H 0.1368 0.8304 0.1759 0.04 Uiso 1 1 calc R . .
C16 C 0.1055(3) 0.9586(11) 0.2276(2) 0.053(2) Uani 1 1 d . . .
H16A H 0.1309 0.9476 0.2517 0.08 Uiso 1 1 calc R . .
H16B H 0.0829 0.8716 0.2326 0.08 Uiso 1 1 calc R . .
H16C H 0.091 1.0667 0.2311 0.08 Uiso 1 1 calc R . .
C17 C 0.09464(10) 0.5505(5) 0.32369(15) 0.0231(14) Uani 1 1 d G . .
C18 C 0.07339(14) 0.3986(4) 0.31650(15) 0.0303(16) Uani 1 1 d G . .
H18 H 0.0914 0.3013 0.3146 0.036 Uiso 1 1 calc R . .
C19 C 0.02583(15) 0.3891(5) 0.31210(16) 0.042(2) Uani 1 1 d G . .
H19 H 0.0113 0.2852 0.3072 0.051 Uiso 1 1 calc R . .
C20 C -0.00047(10) 0.5314(7) 0.31488(17) 0.046(2) Uani 1 1 d G . .
H20 H -0.033 0.5249 0.3119 0.055 Uiso 1 1 calc R . .
C21 C 0.02078(14) 0.6833(5) 0.32207(16) 0.044(2) Uani 1 1 d G . .
H21 H 0.0028 0.7806 0.324 0.053 Uiso 1 1 calc R . .
C22 C 0.06834(15) 0.6929(4) 0.32648(15) 0.0312(16) Uani 1 1 d G . .
H22 H 0.0829 0.7967 0.3314 0.037 Uiso 1 1 calc R . .
C23 C 0.1459(2) 0.5729(8) 0.3303(2) 0.0243(14) Uani 1 1 d . . .
H23 H 0.1542 0.6802 0.3152 0.029 Uiso 1 1 calc R . .
C24 C 0.1625(2) 0.5770(9) 0.3819(2) 0.0320(16) Uani 1 1 d . . .
H24A H 0.1959 0.5906 0.3836 0.048 Uiso 1 1 calc R . .
H24B H 0.1543 0.4735 0.3977 0.048 Uiso 1 1 calc R . .
H24C H 0.1481 0.6696 0.3983 0.048 Uiso 1 1 calc R . .
N1 N 0.30988(16) 0.6830(6) 0.03293(17) 0.0234(11) Uani 1 1 d . . .
H1A H 0.2909 0.5944 0.0296 0.035 Uiso 1 1 calc R . .
H1B H 0.2945 0.7759 0.0233 0.035 Uiso 1 1 calc R . .
H1C H 0.3196 0.6934 0.0645 0.035 Uiso 1 1 calc R . .
N2 N 0.16101(18) 1.0642(7) 0.17021(18) 0.0289(13) Uani 1 1 d . . .
H2A H 0.1712 1.0511 0.1398 0.043 Uiso 1 1 calc R . .
H2B H 0.1846 1.0465 0.1921 0.043 Uiso 1 1 calc R . .
H2C H 0.1502 1.1686 0.1737 0.043 Uiso 1 1 calc R . .
N3 N 0.17133(17) 0.4367(7) 0.30483(18) 0.0266(12) Uani 1 1 d . . .
H3A H 0.2021 0.4538 0.3085 0.04 Uiso 1 1 calc R . .
H3B H 0.163 0.4371 0.2728 0.04 Uiso 1 1 calc R . .
H3C H 0.1641 0.3375 0.3179 0.04 Uiso 1 1 calc R . .
O1 O 0.23424(15) 0.5076(5) -0.01090(14) 0.0259(10) Uani 1 1 d . . .
H1D H 0.2279 0.433 0.0146 0.031 Uiso 1 1 d R . .
H1E H 0.2468 0.4458 -0.0363 0.031 Uiso 1 1 d R . .
Br1 Br 0.33891(2) 0.55174(8) 0.14702(2) 0.02462(14) Uani 1 1 d . . .
Br2 Br 0.13757(2) 0.46650(8) 0.18768(2) 0.02622(15) Uani 1 1 d . . .
Br3 Br 0.24903(2) 0.69847(8) 0.25874(2) 0.02468(15) Uani 1 1 d . . .
Br4 Br 0.22512(2) 0.79005(8) 0.11136(2) 0.02488(15) Uani 1 1 d . . .
Br5 Br 0.21499(2) 0.26971(8) 0.08206(2) 0.02525(15) Uani 1 1 d . . .
Pb1 Pb 0.237704(8) 0.49550(3) 0.165766(7) 0.01719(7) Uani 1 1 d . . .

loop_
_atom_site_aniso_label
_atom_site_aniso_U_11
_atom_site_aniso_U_22
_atom_site_aniso_U_33
_atom_site_aniso_U_23
_atom_site_aniso_U_13
_atom_site_aniso_U_12
C1 0.025(3) 0.017(3) 0.024(3) -0.007(2) -0.001(2) 0.006(3)
C2 0.024(4) 0.030(4) 0.025(3) -0.002(3) 0.002(3) 0.004(3)
C3 0.028(4) 0.042(5) 0.039(4) -0.006(3) -0.007(3) 0.005(3)
C4 0.023(4) 0.038(5) 0.061(5) -0.016(4) -0.006(3) -0.006(3)
C5 0.030(4) 0.030(4) 0.052(5) 0.008(3) 0.001(3) -0.002(3)
C6 0.022(4) 0.024(3) 0.031(4) 0.001(3) -0.003(3) 0.005(3)
C7 0.028(4) 0.031(4) 0.018(3) -0.001(3) 0.000(3) 0.001(3)
C8 0.036(4) 0.035(4) 0.041(4) -0.003(3) 0.005(3) 0.005(4)
C9 0.022(4) 0.043(5) 0.022(3) 0.005(3) 0.003(3) -0.007(3)
C10 0.033(4) 0.036(4) 0.046(4) -0.013(3) -0.001(3) -0.008(3)
C11 0.041(5) 0.040(5) 0.051(5) 0.002(4) -0.011(4) 0.010(4)
C12 0.030(4) 0.064(6) 0.023(3) 0.004(3) -0.009(3) 0.002(4)
C13 0.033(4) 0.039(4) 0.032(4) -0.013(3) 0.000(3) -0.005(3)
C14 0.024(4) 0.041(4) 0.028(4) 0.004(3) 0.002(3) -0.001(3)
C15 0.031(4) 0.038(4) 0.030(4) 0.005(3) -0.005(3) -0.006(3)
C16 0.044(5) 0.089(7) 0.027(4) 0.003(4) -0.001(3) -0.026(5)
C17 0.012(3) 0.037(4) 0.020(3) 0.001(3) -0.001(2) -0.001(3)
C18 0.021(4) 0.039(4) 0.030(4) -0.002(3) -0.002(3) -0.001(3)
C19 0.032(4) 0.061(6) 0.034(4) -0.004(4) -0.003(3) -0.023(4)
C20 0.018(4) 0.082(7) 0.038(4) 0.005(4) 0.000(3) 0.006(4)
C21 0.030(4) 0.069(6) 0.033(4) 0.004(4) 0.003(3) 0.019(4)
C22 0.023(4) 0.037(4) 0.034(4) 0.009(3) 0.005(3) 0.006(3)
C23 0.023(4) 0.017(3) 0.033(4) 0.003(3) 0.004(3) 0.000(3)
C24 0.023(4) 0.039(4) 0.035(4) -0.008(3) 0.000(3) -0.002(3)
N1 0.019(3) 0.026(3) 0.026(3) 0.002(2) -0.004(2) 0.002(2)
N2 0.027(3) 0.028(3) 0.031(3) -0.007(2) -0.005(2) -0.001(3)
N3 0.017(3) 0.035(3) 0.028(3) 0.004(2) 0.003(2) 0.000(2)
O1 0.034(3) 0.021(2) 0.024(2) 0.0026(18) 0.0051(18) 0.002(2)
Br1 0.0235(3) 0.0265(4) 0.0237(3) 0.0017(2) -0.0014(2) 0.0027(3)
Br2 0.0213(3) 0.0253(4) 0.0320(3) 0.0001(3) -0.0015(3) 0.0025(3)
Br3 0.0271(3) 0.0258(4) 0.0211(3) -0.0055(2) 0.0014(2) -0.0090(3)
Br4 0.0267(3) 0.0231(3) 0.0250(3) 0.0085(2) 0.0027(2) 0.0051(3)
Br5 0.0351(4) 0.0223(3) 0.0183(3) -0.0007(2) -0.0001(2) 0.0034(3)
Pb1 0.01938(11) 0.01686(12) 0.01517(10) 0.00106(9) -0.00132(7) -0.00076(9)

loop_
_atom_type_symbol
_atom_type_description
_atom_type_scat_dispersion_real
_atom_type_scat_dispersion_imag
_atom_type_scat_source
C C 0.0033 0.0016 'International Tables Vol C Tables 4.2.6.8 and 6.1.1.4'
H H 0 0 'International Tables Vol C Tables 4.2.6.8 and 6.1.1.4'
N N 0.0061 0.0033 'International Tables Vol C Tables 4.2.6.8 and 6.1.1.4'
O O 0.0106 0.006 'International Tables Vol C Tables 4.2.6.8 and 6.1.1.4'
Br Br -0.2901 2.4595 'International Tables Vol C Tables 4.2.6.8 and 6.1.1.4'
Pb Pb -3.3944 10.1111 'International Tables Vol C Tables 4.2.6.8 and 6.1.1.4'

loop_
_exptl_crystal_face_index_h
_exptl_crystal_face_index_k
_exptl_crystal_face_index_l
_exptl_crystal_face_perp_dist
-1 0 0 0.015
1 0 0 0.015
0 0 -1 0.075
0 0 1 0.075
0 -1 0 0.16
-1 4 4 0.18

loop_
_geom_angle_atom_site_label_1
_geom_angle_atom_site_label_2
_geom_angle_atom_site_label_3
_geom_angle
_geom_angle_site_symmetry_1
_geom_angle_site_symmetry_3
_geom_angle_publ_flag
C2 C1 C6 120 . . ?
C2 C1 C7 122.3(3) . . ?
C6 C1 C7 117.7(3) . . ?
C3 C2 C1 120 . . ?
C3 C2 H2 120 . . ?
C1 C2 H2 120 . . ?
C2 C3 C4 120 . . ?
C2 C3 H3 120 . . ?
C4 C3 H3 120 . . ?
C5 C4 C3 120 . . ?
C5 C4 H4 120 . . ?
C3 C4 H4 120 . . ?
C4 C5 C6 120 . . ?
C4 C5 H5 120 . . ?
C6 C5 H5 120 . . ?
C5 C6 C1 120 . . ?
C5 C6 H6 120 . . ?
C1 C6 H6 120 . . ?
C1 C7 C8 117.4(5) . . ?
C1 C7 N1 108.3(5) . . ?
C8 C7 N1 109.2(5) . . ?
C1 C7 H7 107.1 . . ?
C8 C7 H7 107.1 . . ?
N1 C7 H7 107.1 . . ?
C7 C8 H8A 109.5 . . ?
C7 C8 H8B 109.5 . . ?
H8A C8 H8B 109.5 . . ?
C7 C8 H8C 109.5 . . ?
H8A C8 H8C 109.5 . . ?
H8B C8 H8C 109.5 . . ?
C10 C9 C14 120 . . ?
C10 C9 C15 122.3(4) . . ?
C14 C9 C15 117.6(4) . . ?
C11 C10 C9 120 . . ?
C11 C10 H10 120 . . ?
C9 C10 H10 120 . . ?
C10 C11 C12 120 . . ?
C10 C11 H11 120 . . ?
C12 C11 H11 120 . . ?
C13 C12 C11 120 . . ?
C13 C12 H12 120 . . ?
C11 C12 H12 120 . . ?
C14 C13 C12 120 . . ?
C14 C13 H13 120 . . ?
C12 C13 H13 120 . . ?
C13 C14 C9 120 . . ?
C13 C14 H14 120 . . ?
C9 C14 H14 120 . . ?
C16 C15 N2 111.9(6) . . ?
C16 C15 C9 113.5(6) . . ?
N2 C15 C9 109.3(5) . . ?
C16 C15 H15 107.3 . . ?
N2 C15 H15 107.3 . . ?
C9 C15 H15 107.3 . . ?
C15 C16 H16A 109.5 . . ?
C15 C16 H16B 109.5 . . ?
H16A C16 H16B 109.5 . . ?
C15 C16 H16C 109.5 . . ?
H16A C16 H16C 109.5 . . ?
H16B C16 H16C 109.5 . . ?
C18 C17 C22 120 . . ?
C18 C17 C23 123.9(4) . . ?
C22 C17 C23 116.1(4) . . ?
C17 C18 C19 120 . . ?
C17 C18 H18 120 . . ?
C19 C18 H18 120 . . ?
C20 C19 C18 120 . . ?
C20 C19 H19 120 . . ?
C18 C19 H19 120 . . ?
C19 C20 C21 120 . . ?
C19 C20 H20 120 . . ?
C21 C20 H20 120 . . ?
C22 C21 C20 120 . . ?
C22 C21 H21 120 . . ?
C20 C21 H21 120 . . ?
C21 C22 C17 120 . . ?
C21 C22 H22 120 . . ?
C17 C22 H22 120 . . ?
C24 C23 C17 113.7(5) . . ?
C24 C23 N3 108.4(5) . . ?
C17 C23 N3 110.8(5) . . ?
C24 C23 H23 107.9 . . ?
C17 C23 H23 107.9 . . ?
N3 C23 H23 107.9 . . ?
C23 C24 H24A 109.5 . . ?
C23 C24 H24B 109.5 . . ?
H24A C24 H24B 109.5 . . ?
C23 C24 H24C 109.5 . . ?
H24A C24 H24C 109.5 . . ?
H24B C24 H24C 109.5 . . ?
C7 N1 H1A 109.5 . . ?
C7 N1 H1B 109.5 . . ?
H1A N1 H1B 109.5 . . ?
C7 N1 H1C 109.5 . . ?
H1A N1 H1C 109.5 . . ?
H1B N1 H1C 109.5 . . ?
C15 N2 H2A 109.5 . . ?
C15 N2 H2B 109.5 . . ?
H2A N2 H2B 109.5 . . ?
C15 N2 H2C 109.5 . . ?
H2A N2 H2C 109.5 . . ?
H2B N2 H2C 109.5 . . ?
C23 N3 H3A 109.5 . . ?
C23 N3 H3B 109.5 . . ?
H3A N3 H3B 109.5 . . ?
C23 N3 H3C 109.5 . . ?
H3A N3 H3C 109.5 . . ?
H3B N3 H3C 109.5 . . ?
H1D O1 H1E 107.8 . . ?
Pb1 Br3 Pb1 163.56(2) . 4 ?
Br4 Pb1 Br5 94.83(2) . . ?
Br4 Pb1 Br2 93.776(19) . . ?
Br5 Pb1 Br2 85.470(19) . . ?
Br4 Pb1 Br1 83.695(19) . . ?
Br5 Pb1 Br1 98.391(18) . . ?
Br2 Pb1 Br1 175.533(18) . . ?
Br4 Pb1 Br3 90.02(2) . . ?
Br5 Pb1 Br3 171.251(18) . . ?
Br2 Pb1 Br3 86.951(18) . . ?
Br1 Pb1 Br3 89.363(18) . . ?
Br4 Pb1 Br3 171.303(18) . 4_545 ?
Br5 Pb1 Br3 93.52(2) . 4_545 ?
Br2 Pb1 Br3 84.471(17) . 4_545 ?
Br1 Pb1 Br3 97.479(17) . 4_545 ?
Br3 Pb1 Br3 81.392(13) . 4_545 ?

loop_
_geom_bond_atom_site_label_1
_geom_bond_atom_site_label_2
_geom_bond_distance
_geom_bond_site_symmetry_2
_geom_bond_publ_flag
C1 C2 1.39 . ?
C1 C6 1.39 . ?
C1 C7 1.501(7) . ?
C2 C3 1.39 . ?
C2 H2 0.95 . ?
C3 C4 1.39 . ?
C3 H3 0.95 . ?
C4 C5 1.39 . ?
C4 H4 0.95 . ?
C5 C6 1.39 . ?
C5 H5 0.95 . ?
C6 H6 0.95 . ?
C7 C8 1.506(9) . ?
C7 N1 1.528(7) . ?
C7 H7 1 . ?
C8 H8A 0.98 . ?
C8 H8B 0.98 . ?
C8 H8C 0.98 . ?
C9 C10 1.39 . ?
C9 C14 1.39 . ?
C9 C15 1.531(7) . ?
C10 C11 1.39 . ?
C10 H10 0.95 . ?
C11 C12 1.39 . ?
C11 H11 0.95 . ?
C12 C13 1.39 . ?
C12 H12 0.95 . ?
C13 C14 1.39 . ?
C13 H13 0.95 . ?
C14 H14 0.95 . ?
C15 C16 1.478(9) . ?
C15 N2 1.497(8) . ?
C15 H15 1 . ?
C16 H16A 0.98 . ?
C16 H16B 0.98 . ?
C16 H16C 0.98 . ?
C17 C18 1.39 . ?
C17 C22 1.39 . ?
C17 C23 1.511(7) . ?
C18 C19 1.39 . ?
C18 H18 0.95 . ?
C19 C20 1.39 . ?
C19 H19 0.95 . ?
C20 C21 1.39 . ?
C20 H20 0.95 . ?
C21 C22 1.39 . ?
C21 H21 0.95 . ?
C22 H22 0.95 . ?
C23 C24 1.487(8) . ?
C23 N3 1.519(8) . ?
C23 H23 1 . ?
C24 H24A 0.98 . ?
C24 H24B 0.98 . ?
C24 H24C 0.98 . ?
N1 H1A 0.91 . ?
N1 H1B 0.91 . ?
N1 H1C 0.91 . ?
N2 H2A 0.91 . ?
N2 H2B 0.91 . ?
N2 H2C 0.91 . ?
N3 H3A 0.91 . ?
N3 H3B 0.91 . ?
N3 H3C 0.91 . ?
O1 H1D 0.953 . ?
O1 H1E 0.9476 . ?
Br1 Pb1 3.0515(8) . ?
Br2 Pb1 3.0156(8) . ?
Br3 Pb1 3.0600(7) . ?
Br3 Pb1 3.2014(7) 4 ?
Br4 Pb1 2.8393(7) . ?
Br5 Pb1 3.0052(7) . ?
Pb1 Br3 3.2014(7) 4_545 ?

loop_
_geom_hbond_atom_site_label_D
_geom_hbond_atom_site_label_H
_geom_hbond_atom_site_label_A
_geom_hbond_distance_DH
_geom_hbond_distance_HA
_geom_hbond_distance_DA
_geom_hbond_angle_DHA
_geom_hbond_site_symmetry_A
N1 H1A O1 0.91 2.08 2.856(7) 142 .
N1 H1B O1 0.91 1.97 2.874(6) 171.6 7_565
N1 H1C Br1 0.91 2.6 3.406(5) 148.2 .
N2 H2A Br4 0.91 2.77 3.366(5) 124.1 .
N2 H2A Br5 0.91 2.74 3.391(5) 129.8 1_565
N2 H2B Br3 0.91 2.63 3.396(5) 142.4 4
N2 H2C Br2 0.91 2.48 3.372(5) 168.1 1_565
N3 H3A Br3 0.91 2.8 3.390(5) 123.5 .
N3 H3B Br2 0.91 2.45 3.358(5) 174.2 .
N3 H3C Br1 0.91 2.51 3.411(5) 168.5 4_545
O1 H1D Br5 0.95 2.33 3.280(4) 174.6 .
O1 H1E Br5 0.95 2.45 3.369(4) 163 7

loop_
_geom_torsion_atom_site_label_1
_geom_torsion_atom_site_label_2
_geom_torsion_atom_site_label_3
_geom_torsion_atom_site_label_4
_geom_torsion
_geom_torsion_site_symmetry_1
_geom_torsion_site_symmetry_2
_geom_torsion_site_symmetry_3
_geom_torsion_site_symmetry_4
_geom_torsion_publ_flag
C6 C1 C2 C3 0 . . . . ?
C7 C1 C2 C3 179.8(4) . . . . ?
C1 C2 C3 C4 0 . . . . ?
C2 C3 C4 C5 0 . . . . ?
C3 C4 C5 C6 0 . . . . ?
C4 C5 C6 C1 0 . . . . ?
C2 C1 C6 C5 0 . . . . ?
C7 C1 C6 C5 -179.8(4) . . . . ?
C2 C1 C7 C8 -39.4(6) . . . . ?
C6 C1 C7 C8 140.4(5) . . . . ?
C2 C1 C7 N1 84.8(5) . . . . ?
C6 C1 C7 N1 -95.4(4) . . . . ?
C14 C9 C10 C11 0 . . . . ?
C15 C9 C10 C11 -176.0(5) . . . . ?
C9 C10 C11 C12 0 . . . . ?
C10 C11 C12 C13 0 . . . . ?
C11 C12 C13 C14 0 . . . . ?
C12 C13 C14 C9 0 . . . . ?
C10 C9 C14 C13 0 . . . . ?
C15 C9 C14 C13 176.2(4) . . . . ?
C10 C9 C15 C16 64.8(7) . . . . ?
C14 C9 C15 C16 -111.3(6) . . . . ?
C10 C9 C15 N2 -60.9(6) . . . . ?
C14 C9 C15 N2 123.0(5) . . . . ?
C22 C17 C18 C19 0 . . . . ?
C23 C17 C18 C19 178.2(4) . . . . ?
C17 C18 C19 C20 0 . . . . ?
C18 C19 C20 C21 0 . . . . ?
C19 C20 C21 C22 0 . . . . ?
C20 C21 C22 C17 0 . . . . ?
C18 C17 C22 C21 0 . . . . ?
C23 C17 C22 C21 -178.3(4) . . . . ?
C18 C17 C23 C24 -94.4(5) . . . . ?
C22 C17 C23 C24 83.8(5) . . . . ?
C18 C17 C23 N3 27.9(6) . . . . ?
C22 C17 C23 N3 -153.9(4) . . . . ?
Pb1 Br3 Pb1 Br4 -10.99(8) 4 . . . ?
Pb1 Br3 Pb1 Br2 -104.77(8) 4 . . . ?
Pb1 Br3 Pb1 Br1 72.71(8) 4 . . . ?
Pb1 Br3 Pb1 Br3 170.37(9) 4 . . 4_545 ?
